data_7233615
loop_
_publ_author_name
'Jianguo Wang'
'Xin Chen'
'Guanxin Zhang'
'Zitong Liu'
'Deqing Zhang'

_publ_section_title
;
 Conjugated electron donor-acceptor molecules with
 (E)-[4,4'-biimidazolylidene]-5,5'(1H,1'H)-dione for new organic
 semiconductors
;
_journal_name_full 'Journal of Materials Chemistry C'
_journal_page_first 1149
_journal_page_last 1157
_journal_paper_doi 10.1039/C3TC31741B
_journal_volume 2
_journal_year 2014
_chemical_formula_sum 'C48 H50 Cl6 N4 O2 S4'
_chemical_formula_weight 1055.86
_space_group_IT_number 14
_space_group_name_Hall '-P 2yn'
_space_group_name_H-M_alt 'P 1 21/n 1'
_symmetry_cell_setting monoclinic
_symmetry_space_group_name_H-M 'P 1 21/n 1'
_atom_sites_solution_hydrogens geom
_atom_sites_solution_primary direct
_atom_sites_solution_secondary difmap
_cell_angle_alpha 90.00
_cell_angle_beta 106.43(3)
_cell_angle_gamma 90.00
_cell_formula_units_Z 2
_cell_length_a 11.408(2)
_cell_length_b 19.620(4)
_cell_length_c 11.720(2)
_cell_measurement_reflns_used 4657
_cell_measurement_temperature 173(2)
_cell_measurement_theta_max 27.4755
_cell_measurement_theta_min 2.0880
_cell_volume 2516.1(9)
_computing_cell_refinement 'CrystalClear (Rigaku Inc., 2008)'
_computing_data_collection 'CrystalClear (Rigaku Inc., 2008)'
_computing_data_reduction 'CrystalClear (Rigaku Inc., 2008)'
_computing_molecular_graphics
;
 Mercury: visualization and analysis of crystal structures, C. F. Macrae,
 P. R. Edgington, P. McCabe, E. Pidcock, G. P. Shields, R. Taylor,
 M. Towler and J. van de Streek, J. Appl. Cryst., 39, 453-457, 2006.
;
_computing_publication_material 'SHELX-97 (Sheldrick, 2008)'
_computing_structure_refinement 'SHELX-97 (Sheldrick, 2008)'
_computing_structure_solution 'SHELX-97 (Sheldrick, 2008)'
_diffrn_ambient_temperature 173(2)
_diffrn_detector_area_resol_mean 28.5714
_diffrn_measured_fraction_theta_full 0.995
_diffrn_measured_fraction_theta_max 0.995
_diffrn_measurement_device_type 'MM007HF + CCD (Saturn724+)'
_diffrn_measurement_method '\w scans at fixed \c = 45\%'
_diffrn_radiation_monochromator Confocal
_diffrn_radiation_source 'Rotating Anode'
_diffrn_radiation_type MoK\a
_diffrn_radiation_wavelength 0.71073
_diffrn_reflns_av_R_equivalents 0.0567
_diffrn_reflns_av_sigmaI/netI 0.0494
_diffrn_reflns_limit_h_max 13
_diffrn_reflns_limit_h_min -13
_diffrn_reflns_limit_k_max 23
_diffrn_reflns_limit_k_min -22
_diffrn_reflns_limit_l_max 13
_diffrn_reflns_limit_l_min -13
_diffrn_reflns_number 14143
_diffrn_reflns_theta_full 25.00
_diffrn_reflns_theta_max 25.00
_diffrn_reflns_theta_min 2.08
_exptl_absorpt_coefficient_mu 0.550
_exptl_absorpt_correction_T_max 1.0000
_exptl_absorpt_correction_T_min 0.7677
_exptl_absorpt_correction_type multi-scan
_exptl_absorpt_process_details 'CrystalClear (Rigaku Inc., 2008)'
_exptl_crystal_colour black
_exptl_crystal_density_diffrn 1.394
_exptl_crystal_density_method 'not measured'
_exptl_crystal_description block
_exptl_crystal_F_000 1096
_exptl_crystal_size_max 0.31
_exptl_crystal_size_mid 0.12
_exptl_crystal_size_min 0.07
_refine_diff_density_max 0.807
_refine_diff_density_min -0.611
_refine_diff_density_rms 0.107
_refine_ls_extinction_method none
_refine_ls_goodness_of_fit_ref 1.202
_refine_ls_hydrogen_treatment constr
_refine_ls_matrix_type full
_refine_ls_number_parameters 375
_refine_ls_number_reflns 4406
_refine_ls_number_restraints 311
_refine_ls_restrained_S_all 1.180
_refine_ls_R_factor_all 0.1088
_refine_ls_R_factor_gt 0.0969
_refine_ls_shift/su_max 0.001
_refine_ls_shift/su_mean 0.000
_refine_ls_structure_factor_coef Fsqd
_refine_ls_weighting_details 'calc w=1/[\s^2^(Fo^2^)+(0.1155P)^2^+6.3613P] where P=(Fo^2^+2Fc^2^)/3'
_refine_ls_weighting_scheme calc
_refine_ls_wR_factor_gt 0.2495
_refine_ls_wR_factor_ref 0.2682
_reflns_number_gt 3958
_reflns_number_total 4406
_reflns_threshold_expression >2sigma(I)
_cod_data_source_file J-Mater-Chem-C-2014-2-1149.cif
_cod_data_source_block 1
_cod_original_sg_symbol_H-M P2(1)/n
_cod_database_code 7233615

loop_
_symmetry_equiv_pos_as_xyz
'x, y, z'
'-x+1/2, y+1/2, -z+1/2'
'-x, -y, -z'
'x-1/2, -y-1/2, z-1/2'

loop_
_atom_site_label
_atom_site_type_symbol
_atom_site_fract_x
_atom_site_fract_y
_atom_site_fract_z
_atom_site_U_iso_or_equiv
_atom_site_adp_type
_atom_site_occupancy
_atom_site_symmetry_multiplicity
_atom_site_calc_flag
_atom_site_refinement_flags
_atom_site_disorder_assembly
_atom_site_disorder_group
Cl1 Cl -0.47078(17) -0.43840(14) 0.10357(16) 0.0854(8) Uani 1 1 d . . .
Cl2 Cl -0.29317(19) -0.47466(12) 0.3226(2) 0.0839(7) Uani 1 1 d . . .
Cl3 Cl -0.3144(2) -0.33720(11) 0.2413(2) 0.0921(8) Uani 1 1 d . . .
S1 S 0.45106(16) 0.16571(10) 0.54936(16) 0.0408(6) Uani 0.848(7) 1 d PDU A 1
C7 C 0.5006(8) 0.0743(4) 0.7142(8) 0.034(2) Uani 0.848(7) 1 d PDU A 1
H7 H 0.5034 0.0323 0.7551 0.041 Uiso 0.848(7) 1 calc PR A 1
S1A S 0.4970(12) 0.0529(6) 0.7445(10) 0.034(3) Uani 0.152(7) 1 d PDU A 2
C7A C 0.464(4) 0.1507(11) 0.591(3) 0.043(6) Uani 0.152(7) 1 d PDU A 2
H7A H 0.4305 0.1748 0.5193 0.052 Uiso 0.152(7) 1 calc PR A 2
S2 S 0.28311(12) 0.05235(8) 0.37192(11) 0.0403(4) Uani 1 1 d . A .
O1 O -0.0123(4) -0.1382(2) -0.0091(4) 0.0552(11) Uani 1 1 d . . .
N1 N 0.1027(4) 0.0102(3) 0.1526(4) 0.0409(11) Uani 1 1 d . . .
N2 N 0.0983(4) -0.1042(3) 0.1796(4) 0.0421(11) Uani 1 1 d . A .
C1 C 0.5401(4) 0.1866(3) 0.6896(5) 0.0390(13) Uani 1 1 d D . .
C2 C 0.5889(6) 0.2517(3) 0.7258(7) 0.0545(16) Uani 1 1 d . A .
H2 H 0.5759 0.2890 0.6720 0.065 Uiso 1 1 calc R . .
C3 C 0.6575(5) 0.2588(3) 0.8449(7) 0.0552(17) Uani 1 1 d . . .
H3 H 0.6887 0.3024 0.8732 0.066 Uiso 1 1 calc R A .
C4 C 0.6807(6) 0.2052(4) 0.9208(6) 0.0561(17) Uani 1 1 d . A .
H4 H 0.7310 0.2118 0.9998 0.067 Uiso 1 1 calc R . .
C5 C 0.6339(5) 0.1422(3) 0.8868(5) 0.0457(14) Uani 1 1 d . . .
H5 H 0.6506 0.1054 0.9418 0.055 Uiso 1 1 calc R A .
C6 C 0.5606(4) 0.1321(3) 0.7697(4) 0.0346(12) Uani 1 1 d D A .
C8 C 0.4365(4) 0.0818(3) 0.5955(4) 0.0348(12) Uani 1 1 d D . .
C9 C 0.3625(4) 0.0314(3) 0.5162(4) 0.0350(12) Uani 1 1 d . A .
C10 C 0.3423(5) -0.0345(3) 0.5400(5) 0.0404(13) Uani 1 1 d . . .
H10 H 0.3771 -0.0552 0.6153 0.048 Uiso 1 1 calc R A .
C11 C 0.2645(4) -0.0693(3) 0.4424(5) 0.0389(12) Uani 1 1 d . A .
H11 H 0.2429 -0.1160 0.4447 0.047 Uiso 1 1 calc R . .
C12 C 0.2236(5) -0.0290(3) 0.3442(4) 0.0376(12) Uani 1 1 d . . .
C13 C 0.1398(5) -0.0413(3) 0.2263(5) 0.0415(13) Uani 1 1 d . A .
C14 C 0.0319(5) -0.0173(3) 0.0490(5) 0.0423(13) Uani 1 1 d . . .
C15 C 0.0314(5) -0.0927(3) 0.0614(4) 0.0413(13) Uani 1 1 d . . .
C16 C 0.1096(5) -0.1705(3) 0.2340(5) 0.0450(14) Uani 1 1 d D . .
H16B H 0.1957 -0.1784 0.2798 0.054 Uiso 1 1 calc R B 1
H16A H 0.0860 -0.2059 0.1715 0.054 Uiso 1 1 calc R B 1
C17 C 0.0267(6) -0.1759(5) 0.3180(7) 0.0479(18) Uani 0.720(6) 1 d PDU C 1
H17 H 0.0387 -0.1317 0.3623 0.058 Uiso 0.720(6) 1 calc PR C 1
C17A C -0.0044(15) -0.2006(9) 0.261(2) 0.057(3) Uani 0.280(6) 1 d PDU C 2
H17A H -0.0742 -0.2079 0.1884 0.069 Uiso 0.280(6) 1 calc PR C 2
C18 C -0.1082(6) -0.1752(5) 0.2438(7) 0.0469(17) Uani 0.720(6) 1 d PDU C 1
H18A H -0.1204 -0.1376 0.1852 0.056 Uiso 0.720(6) 1 calc PR C 1
H18B H -0.1266 -0.2185 0.1989 0.056 Uiso 0.720(6) 1 calc PR C 1
C18A C -0.0354(18) -0.1515(12) 0.351(2) 0.054(3) Uani 0.280(6) 1 d PDU C 2
H18C H -0.0134 -0.1046 0.3335 0.064 Uiso 0.280(6) 1 calc PR C 2
H18D H 0.0145 -0.1635 0.4318 0.064 Uiso 0.280(6) 1 calc PR C 2
C19 C -0.1986(9) -0.1663(6) 0.3171(10) 0.055(2) Uani 0.720(6) 1 d PDU C 1
H19B H -0.2818 -0.1745 0.2665 0.082 Uiso 0.720(6) 1 calc PR C 1
H19A H -0.1927 -0.1198 0.3487 0.082 Uiso 0.720(6) 1 calc PR C 1
H19C H -0.1793 -0.1989 0.3831 0.082 Uiso 0.720(6) 1 calc PR C 1
C19A C -0.1716(18) -0.1533(18) 0.346(3) 0.053(4) Uani 0.280(6) 1 d PDU C 2
H19D H -0.2208 -0.1353 0.2697 0.080 Uiso 0.280(6) 1 calc PR C 2
H19E H -0.1845 -0.1254 0.4110 0.080 Uiso 0.280(6) 1 calc PR C 2
H19F H -0.1960 -0.2005 0.3553 0.080 Uiso 0.280(6) 1 calc PR C 2
C20 C 0.0731(11) -0.2296(5) 0.4131(9) 0.077(2) Uani 0.720(6) 1 d PDU C 1
H20B H 0.0247 -0.2277 0.4711 0.093 Uiso 0.720(6) 1 calc PR C 1
H20A H 0.1594 -0.2199 0.4563 0.093 Uiso 0.720(6) 1 calc PR C 1
C20A C 0.025(2) -0.2639(13) 0.342(3) 0.070(3) Uani 0.280(6) 1 d PDU C 2
H20D H -0.0406 -0.2954 0.3100 0.084 Uiso 0.280(6) 1 d PR C 2
H20C H 0.0104 -0.2467 0.4140 0.084 Uiso 0.280(6) 1 d PR C 2
C21 C 0.0638(11) -0.3005(5) 0.3594(10) 0.077(2) Uani 0.720(6) 1 d PDU C 1
H21A H 0.1069 -0.3027 0.2972 0.092 Uiso 0.720(6) 1 calc PR C 1
H21B H -0.0228 -0.3134 0.3238 0.092 Uiso 0.720(6) 1 calc PR C 1
C21A C 0.140(2) -0.3037(12) 0.407(3) 0.080(3) Uani 0.280(6) 1 d PDU C 2
H21D H 0.1782 -0.3013 0.4913 0.096 Uiso 0.280(6) 1 d PR C 2
H21C H 0.1996 -0.2971 0.3638 0.096 Uiso 0.280(6) 1 d PR C 2
C22 C 0.1264(11) -0.3492(5) 0.4667(10) 0.084(3) Uani 0.720(6) 1 d PDU C 1
H22A H 0.2160 -0.3425 0.4915 0.101 Uiso 0.720(6) 1 calc PR C 1
H22B H 0.0948 -0.3398 0.5356 0.101 Uiso 0.720(6) 1 calc PR C 1
C22A C 0.064(3) -0.3700(13) 0.366(3) 0.081(3) Uani 0.280(6) 1 d PDU C 2
H22C H 0.0590 -0.3857 0.2876 0.097 Uiso 0.280(6) 1 d PR C 2
H22D H -0.0159 -0.3665 0.3784 0.097 Uiso 0.280(6) 1 d PR C 2
C23 C 0.0944(13) -0.4217(6) 0.4213(13) 0.089(3) Uani 0.720(6) 1 d PDU C 1
H23B H 0.1486 -0.4358 0.3740 0.133 Uiso 0.720(6) 1 calc PR C 1
H23A H 0.0093 -0.4232 0.3718 0.133 Uiso 0.720(6) 1 calc PR C 1
H23C H 0.1047 -0.4527 0.4891 0.133 Uiso 0.720(6) 1 calc PR C 1
C23A C 0.155(3) -0.4083(18) 0.467(3) 0.086(4) Uani 0.280(6) 1 d PDU C 2
H23F H 0.1311 -0.4550 0.4689 0.129 Uiso 0.280(6) 1 d PR C 2
H23D H 0.2341 -0.4062 0.4528 0.129 Uiso 0.280(6) 1 d PR C 2
H23E H 0.1601 -0.3873 0.5424 0.129 Uiso 0.280(6) 1 d PR C 2
C24 C -0.3940(6) -0.4119(4) 0.2468(6) 0.0525(15) Uani 1 1 d . . .
H24 H -0.4554 -0.4028 0.2912 0.063 Uiso 1 1 calc R . .

loop_
_atom_site_aniso_label
_atom_site_aniso_U_11
_atom_site_aniso_U_22
_atom_site_aniso_U_33
_atom_site_aniso_U_23
_atom_site_aniso_U_13
_atom_site_aniso_U_12
Cl1 0.0530(10) 0.152(2) 0.0497(10) -0.0106(11) 0.0125(8) -0.0341(12)
Cl2 0.0666(12) 0.0981(16) 0.0874(15) 0.0234(12) 0.0224(11) 0.0184(11)
Cl3 0.0886(15) 0.0724(13) 0.119(2) -0.0116(13) 0.0355(14) -0.0273(11)
S1 0.0312(9) 0.0544(11) 0.0294(10) 0.0063(8) -0.0036(7) 0.0047(7)
C7 0.033(3) 0.024(4) 0.044(4) 0.006(3) 0.008(3) 0.000(3)
S1A 0.030(4) 0.026(6) 0.041(6) -0.001(4) 0.003(4) -0.008(4)
C7A 0.038(8) 0.051(8) 0.034(8) 0.005(7) 0.002(7) 0.005(7)
S2 0.0316(7) 0.0551(9) 0.0274(7) -0.0048(6) -0.0028(5) 0.0056(6)
O1 0.052(2) 0.073(3) 0.034(2) -0.015(2) -0.0004(18) -0.008(2)
N1 0.027(2) 0.064(3) 0.029(2) -0.005(2) 0.0035(18) -0.001(2)
N2 0.030(2) 0.064(3) 0.030(2) -0.008(2) 0.0047(18) -0.007(2)
C1 0.024(2) 0.053(3) 0.040(3) 0.008(3) 0.007(2) 0.013(2)
C2 0.043(3) 0.041(3) 0.077(5) 0.013(3) 0.014(3) 0.010(3)
C3 0.035(3) 0.048(4) 0.078(5) -0.018(3) 0.009(3) 0.002(3)
C4 0.051(4) 0.067(4) 0.043(3) -0.020(3) 0.002(3) -0.002(3)
C5 0.040(3) 0.062(4) 0.031(3) 0.000(3) 0.003(2) 0.004(3)
C6 0.026(2) 0.043(3) 0.033(3) 0.001(2) 0.005(2) 0.006(2)
C8 0.024(2) 0.050(3) 0.027(2) -0.003(2) 0.0014(19) 0.010(2)
C9 0.022(2) 0.056(3) 0.025(2) -0.005(2) 0.0029(19) 0.005(2)
C10 0.030(3) 0.064(4) 0.023(2) -0.002(2) 0.000(2) -0.002(2)
C11 0.026(3) 0.054(3) 0.034(3) -0.001(2) 0.004(2) -0.006(2)
C12 0.027(2) 0.057(3) 0.026(3) -0.010(2) 0.003(2) 0.002(2)
C13 0.022(2) 0.066(4) 0.034(3) -0.014(3) 0.004(2) -0.001(2)
C14 0.027(3) 0.071(4) 0.026(2) -0.011(3) 0.002(2) -0.004(3)
C15 0.027(3) 0.070(4) 0.024(3) -0.010(3) 0.002(2) -0.005(3)
C16 0.026(3) 0.062(4) 0.045(3) -0.007(3) 0.007(2) -0.004(2)
C17 0.036(3) 0.061(4) 0.049(4) -0.004(3) 0.015(3) -0.001(3)
C17A 0.050(5) 0.062(5) 0.062(5) -0.001(5) 0.020(4) -0.002(4)
C18 0.036(3) 0.055(4) 0.053(3) 0.002(3) 0.018(3) -0.002(3)
C18A 0.048(5) 0.060(5) 0.056(5) -0.003(5) 0.019(4) -0.002(4)
C19 0.043(4) 0.061(5) 0.061(5) -0.002(4) 0.016(4) -0.007(4)
C19A 0.044(5) 0.059(6) 0.058(6) -0.001(5) 0.015(5) -0.002(5)
C20 0.069(4) 0.085(4) 0.077(4) 0.008(4) 0.020(4) 0.002(4)
C20A 0.063(5) 0.072(5) 0.078(5) 0.006(5) 0.023(5) -0.005(5)
C21 0.066(4) 0.077(4) 0.084(4) 0.011(4) 0.013(4) -0.006(4)
C21A 0.074(5) 0.081(5) 0.083(5) 0.009(4) 0.019(4) -0.002(5)
C22 0.079(4) 0.083(4) 0.088(4) 0.004(4) 0.019(4) -0.003(4)
C22A 0.077(5) 0.078(5) 0.084(5) 0.005(5) 0.017(4) 0.000(5)
C23 0.085(5) 0.084(5) 0.091(5) 0.000(5) 0.014(4) 0.003(5)
C23A 0.082(6) 0.083(6) 0.089(6) 0.001(5) 0.016(5) -0.001(5)
C24 0.042(3) 0.069(4) 0.047(3) -0.002(3) 0.013(3) -0.005(3)

loop_
_atom_type_symbol
_atom_type_description
_atom_type_scat_dispersion_real
_atom_type_scat_dispersion_imag
_atom_type_scat_source
C C 0.0033 0.0016 'International Tables Vol C Tables 4.2.6.8 and 6.1.1.4'
H H 0.0000 0.0000 'International Tables Vol C Tables 4.2.6.8 and 6.1.1.4'
N N 0.0061 0.0033 'International Tables Vol C Tables 4.2.6.8 and 6.1.1.4'
O O 0.0106 0.0060 'International Tables Vol C Tables 4.2.6.8 and 6.1.1.4'
S S 0.1246 0.1234 'International Tables Vol C Tables 4.2.6.8 and 6.1.1.4'
Cl Cl 0.1484 0.1585 'International Tables Vol C Tables 4.2.6.8 and 6.1.1.4'

loop_
_geom_angle_atom_site_label_1
_geom_angle_atom_site_label_2
_geom_angle_atom_site_label_3
_geom_angle
_geom_angle_site_symmetry_1
_geom_angle_site_symmetry_3
C1 S1 C8 90.6(3) . .
C8 C7 C6 115.7(7) . .
C8 C7 H7 122.1 . .
C6 C7 H7 122.1 . .
C6 S1A C8 84.6(6) . .
C8 C7A C1 123(2) . .
C8 C7A H7A 118.4 . .
C1 C7A H7A 118.4 . .
C9 S2 C12 91.9(3) . .
C13 N1 C14 106.2(5) . .
C13 N2 C15 106.2(5) . .
C13 N2 C16 131.0(5) . .
C15 N2 C16 122.8(5) . .
C6 C1 C2 120.9(5) . .
C6 C1 C7A 96.4(12) . .
C2 C1 C7A 142.6(11) . .
C6 C1 S1 113.6(4) . .
C2 C1 S1 125.5(4) . .
C7A C1 S1 17.3(10) . .
C3 C2 C1 116.8(6) . .
C3 C2 H2 121.6 . .
C1 C2 H2 121.6 . .
C4 C3 C2 121.9(6) . .
C4 C3 H3 119.0 . .
C2 C3 H3 119.0 . .
C3 C4 C5 121.7(6) . .
C3 C4 H4 119.2 . .
C5 C4 H4 119.2 . .
C4 C5 C6 119.3(6) . .
C4 C5 H5 120.3 . .
C6 C5 H5 120.3 . .
C7 C6 C1 110.1(6) . .
C7 C6 C5 130.6(6) . .
C1 C6 C5 119.2(5) . .
C7 C6 S1A 17.2(5) . .
C1 C6 S1A 126.8(6) . .
C5 C6 S1A 113.8(6) . .
C7 C8 C7A 94.4(11) . .
C7 C8 C9 128.1(5) . .
C7A C8 C9 137.4(11) . .
C7 C8 S1 109.9(5) . .
C7A C8 S1 15.6(11) . .
C9 C8 S1 122.0(4) . .
C7 C8 S1A 14.5(5) . .
C7A C8 S1A 108.3(12) . .
C9 C8 S1A 113.8(5) . .
S1 C8 S1A 123.9(5) . .
C10 C9 C8 128.2(5) . .
C10 C9 S2 110.8(4) . .
C8 C9 S2 120.9(4) . .
C9 C10 C11 113.5(5) . .
C9 C10 H10 123.2 . .
C11 C10 H10 123.2 . .
C12 C11 C10 112.9(5) . .
C12 C11 H11 123.5 . .
C10 C11 H11 123.5 . .
C11 C12 C13 132.7(6) . .
C11 C12 S2 110.7(4) . .
C13 C12 S2 116.5(4) . .
N1 C13 N2 114.6(5) . .
N1 C13 C12 119.7(5) . .
N2 C13 C12 125.6(5) . .
C14 C14 N1 126.5(8) 3 .
C14 C14 C15 124.5(6) 3 .
N1 C14 C15 108.9(5) . .
O1 C15 N2 123.7(6) . .
O1 C15 C14 132.3(5) . .
N2 C15 C14 104.0(4) . .
N2 C16 C17A 117.6(8) . .
N2 C16 C17 110.5(5) . .
C17A C16 C17 30.7(8) . .
N2 C16 H16B 109.6 . .
C17A C16 H16B 126.3 . .
C17 C16 H16B 109.6 . .
N2 C16 H16A 109.6 . .
C17A C16 H16A 79.4 . .
C17 C16 H16A 109.6 . .
H16B C16 H16A 108.1 . .
C20 C17 C18 120.5(8) . .
C20 C17 C16 111.5(7) . .
C18 C17 C16 109.5(6) . .
C20 C17 H17 104.6 . .
C18 C17 H17 104.6 . .
C16 C17 H17 104.6 . .
C18A C17A C20A 97.8(19) . .
C18A C17A C16 105.7(13) . .
C20A C17A C16 112.9(16) . .
C18A C17A H17A 113.1 . .
C20A C17A H17A 113.1 . .
C16 C17A H17A 113.1 . .
C19 C18 C17 114.2(7) . .
C19 C18 H18A 108.7 . .
C17 C18 H18A 108.7 . .
C19 C18 H18B 108.7 . .
C17 C18 H18B 108.7 . .
H18A C18 H18B 107.6 . .
C17A C18A C19A 112.8(18) . .
C17A C18A H18C 109.0 . .
C19A C18A H18C 109.0 . .
C17A C18A H18D 109.0 . .
C19A C18A H18D 109.0 . .
H18C C18A H18D 107.8 . .
C18A C19A H19D 109.5 . .
C18A C19A H19E 109.5 . .
H19D C19A H19E 109.5 . .
C18A C19A H19F 109.5 . .
H19D C19A H19F 109.5 . .
H19E C19A H19F 109.5 . .
C17 C20 C21 111.3(9) . .
C17 C20 H20B 109.4 . .
C21 C20 H20B 109.4 . .
C17 C20 H20A 109.4 . .
C21 C20 H20A 109.4 . .
H20B C20 H20A 108.0 . .
C17 C20 H20C 100.0 . .
C21 C20 H20C 70.2 . .
H20B C20 H20C 47.6 . .
H20A C20 H20C 147.7 . .
C21A C20A C17A 136(2) . .
C21A C20A H20D 109.2 . .
C17A C20A H20D 105.5 . .
C21A C20A H20C 94.7 . .
C17A C20A H20C 101.2 . .
H20D C20A H20C 105.6 . .
C20 C21 C22 105.1(8) . .
C20 C21 H20D 94.0 . .
C22 C21 H20D 127.8 . .
C20 C21 H20C 30.8 . .
C22 C21 H20C 103.9 . .
H20D C21 H20C 70.3 . .
C20 C21 H21A 110.7 . .
C22 C21 H21A 110.7 . .
H20D C21 H21A 106.7 . .
H20C C21 H21A 135.4 . .
C20 C21 H21B 110.7 . .
C22 C21 H21B 110.7 . .
H20D C21 H21B 20.0 . .
H20C C21 H21B 83.1 . .
H21A C21 H21B 108.8 . .
C20 C21 H21C 89.7 . .
C22 C21 H21C 77.0 . .
H20D C21 H21C 152.4 . .
H20C C21 H21C 119.8 . .
H21A C21 H21C 47.2 . .
H21B C21 H21C 154.3 . .
C20A C21A C22A 86.8(18) . .
C20A C21A H21D 123.6 . .
C22A C21A H21D 113.8 . .
C20A C21A H21C 107.8 . .
C22A C21A H21C 111.5 . .
H21D C21A H21C 111.0 . .
C23 C22 C21 106.0(9) . .
C23 C22 H21D 160.3 . .
C21 C22 H21D 77.4 . .
C23 C22 H22A 110.5 . .
C21 C22 H22A 110.5 . .
H21D C22 H22A 51.6 . .
C23 C22 H22B 110.5 . .
C21 C22 H22B 110.5 . .
H21D C22 H22B 85.5 . .
H22A C22 H22B 108.7 . .
C23 C22 H23E 69.8 . .
C21 C22 H23E 173.0 . .
H21D C22 H23E 108.5 . .
H22A C22 H23E 76.4 . .
H22B C22 H23E 66.9 . .
C23A C22A C21A 88(2) . .
C23A C22A H22C 115.2 . .
C21A C22A H22C 115.7 . .
C23A C22A H22D 112.9 . .
C21A C22A H22D 111.5 . .
H22C C22A H22D 111.4 . .
C22 C23 H23F 116.4 . .
H23B C23 H23F 83.5 . .
H23A C23 H23F 124.4 . .
H23C C23 H23F 26.3 . .
C22 C23 H23D 67.0 . .
H23B C23 H23D 54.7 . .
H23A C23 H23D 156.8 . .
H23C C23 H23D 92.8 . .
H23F C23 H23D 74.0 . .
C22 C23 H23E 43.4 . .
H23B C23 H23E 114.8 . .
H23A C23 H23E 133.9 . .
H23C C23 H23E 67.3 . .
H23F C23 H23E 74.1 . .
H23D C23 H23E 60.3 . .
C22A C23A H23F 110.1 . .
C22A C23A H23D 108.1 . .
H23F C23A H23D 109.5 . .
C22A C23A H23E 110.2 . .
H23F C23A H23E 109.5 . .
H23D C23A H23E 109.5 . .
Cl3 C24 Cl1 110.0(4) . .
Cl3 C24 Cl2 109.8(3) . .
Cl1 C24 Cl2 111.1(4) . .
Cl3 C24 H24 108.6 . .
Cl1 C24 H24 108.6 . .
Cl2 C24 H24 108.6 . .

loop_
_geom_bond_atom_site_label_1
_geom_bond_atom_site_label_2
_geom_bond_distance
_geom_bond_site_symmetry_2
Cl1 C24 1.739(6) .
Cl2 C24 1.746(7) .
Cl3 C24 1.735(7) .
S1 C1 1.720(5) .
S1 C8 1.754(6) .
C7 C8 1.385(9) .
C7 C6 1.387(9) .
C7 H7 0.9500 .
S1A C6 1.706(11) .
S1A C8 1.780(12) .
C7A C8 1.391(19) .
C7A C1 1.417(19) .
C7A H7A 0.9500 .
S2 C9 1.727(5) .
S2 C12 1.729(6) .
O1 C15 1.223(7) .
N1 C13 1.318(8) .
N1 C14 1.366(7) .
N2 C13 1.379(7) .
N2 C15 1.398(7) .
N2 C16 1.437(8) .
C1 C6 1.398(7) .
C1 C2 1.409(8) .
C2 C3 1.401(10) .
C2 H2 0.9500 .
C3 C4 1.354(10) .
C3 H3 0.9500 .
C4 C5 1.361(9) .
C4 H4 0.9500 .
C5 C6 1.406(7) .
C5 H5 0.9500 .
C8 C9 1.453(7) .
C9 C10 1.357(8) .
C10 C11 1.410(7) .
C10 H10 0.9500 .
C11 C12 1.365(8) .
C11 H11 0.9500 .
C12 C13 1.461(7) .
C14 C14 1.356(11) 3
C14 C15 1.487(9) .
C16 C17A 1.543(9) .
C16 C17 1.549(7) .
C16 H16B 0.9900 .
C16 H16A 0.9900 .
C17 C20 1.517(8) .
C17 C18 1.539(8) .
C17 H17 1.0000 .
C17A C18A 1.535(10) .
C17A C20A 1.542(10) .
C17A H17A 1.0000 .
C18 C19 1.528(8) .
C18 H18A 0.9900 .
C18 H18B 0.9900 .
C18A C19A 1.540(10) .
C18A H18C 0.9900 .
C18A H18D 0.9900 .
C19 H19B 0.9800 .
C19 H19A 0.9800 .
C19 H19C 0.9800 .
C19A H19D 0.9800 .
C19A H19E 0.9800 .
C19A H19F 0.9800 .
C20 C21 1.518(9) .
C20 H20B 0.9900 .
C20 H20A 0.9900 .
C20 H20C 0.7924 .
C20A C21A 1.538(10) .
C20A H20D 0.9599 .
C20A H20C 0.9600 .
C21 C22 1.579(9) .
C21 H20D 1.1717 .
C21 H21A 0.9900 .
C21 H21B 0.9900 .
C21A C22A 1.566(10) .
C21A H21D 0.9599 .
C21A H21C 0.9600 .
C22 C23 1.527(9) .
C22 H21D 1.1037 .
C22 H22A 0.9900 .
C22 H22B 0.9900 .
C22 H23E 1.1406 .
C22A C23A 1.535(10) .
C22A H22C 0.9600 .
C22A H22D 0.9599 .
C23 H23B 0.9800 .
C23 H23A 0.9800 .
C23 H23C 0.9800 .
C23 H23F 0.8833 .
C23A H23F 0.9601 .
C23A H23D 0.9601 .
C23A H23E 0.9599 .
C24 H24 1.0000 .

loop_
_geom_torsion_atom_site_label_1
_geom_torsion_atom_site_label_2
_geom_torsion_atom_site_label_3
_geom_torsion_atom_site_label_4
_geom_torsion
_geom_torsion_site_symmetry_1
_geom_torsion_site_symmetry_2
_geom_torsion_site_symmetry_3
_geom_torsion_site_symmetry_4
C8 C7A C1 C6 -2(4) . . . .
C8 C7A C1 C2 -178.7(13) . . . .
C8 C7A C1 S1 173(10) . . . .
C8 S1 C1 C6 0.8(4) . . . .
C8 S1 C1 C2 -178.4(5) . . . .
C8 S1 C1 C7A -5(7) . . . .
C6 C1 C2 C3 -0.3(8) . . . .
C7A C1 C2 C3 176(3) . . . .
S1 C1 C2 C3 178.9(4) . . . .
C1 C2 C3 C4 2.8(9) . . . .
C2 C3 C4 C5 -3.0(10) . . . .
C3 C4 C5 C6 0.7(9) . . . .
C8 C7 C6 C1 0.7(9) . . . .
C8 C7 C6 C5 -179.1(6) . . . .
C8 C7 C6 S1A 167(3) . . . .
C2 C1 C6 C7 178.3(6) . . . .
C7A C1 C6 C7 1(2) . . . .
S1 C1 C6 C7 -1.0(7) . . . .
C2 C1 C6 C5 -1.9(8) . . . .
C7A C1 C6 C5 -179(2) . . . .
S1 C1 C6 C5 178.8(4) . . . .
C2 C1 C6 S1A 173.4(8) . . . .
C7A C1 C6 S1A -4(2) . . . .
S1 C1 C6 S1A -5.9(9) . . . .
C4 C5 C6 C7 -178.5(7) . . . .
C4 C5 C6 C1 1.7(8) . . . .
C4 C5 C6 S1A -174.1(7) . . . .
C8 S1A C6 C7 -9(2) . . . .
C8 S1A C6 C1 6.8(9) . . . .
C8 S1A C6 C5 -177.7(5) . . . .
C6 C7 C8 C7A -2(2) . . . .
C6 C7 C8 C9 -177.8(5) . . . .
C6 C7 C8 S1 -0.1(9) . . . .
C6 C7 C8 S1A -166(4) . . . .
C1 C7A C8 C7 2(4) . . . .
C1 C7A C8 C9 178.0(16) . . . .
C1 C7A C8 S1 -172(11) . . . .
C1 C7A C8 S1A 7(5) . . . .
C1 S1 C8 C7 -0.4(5) . . . .
C1 S1 C8 C7A 5(8) . . . .
C1 S1 C8 C9 177.5(4) . . . .
C1 S1 C8 S1A 3.9(7) . . . .
C6 S1A C8 C7 11(3) . . . .
C6 S1A C8 C7A -6(2) . . . .
C6 S1A C8 C9 -180.0(5) . . . .
C6 S1A C8 S1 -5.9(9) . . . .
C7 C8 C9 C10 -1.7(10) . . . .
C7A C8 C9 C10 -176(3) . . . .
S1 C8 C9 C10 -179.3(4) . . . .
S1A C8 C9 C10 -5.0(9) . . . .
C7 C8 C9 S2 176.7(6) . . . .
C7A C8 C9 S2 2(3) . . . .
S1 C8 C9 S2 -0.9(6) . . . .
S1A C8 C9 S2 173.4(6) . . . .
C12 S2 C9 C10 -0.5(4) . . . .
C12 S2 C9 C8 -179.1(4) . . . .
C8 C9 C10 C11 179.5(5) . . . .
S2 C9 C10 C11 1.0(6) . . . .
C9 C10 C11 C12 -1.2(7) . . . .
C10 C11 C12 C13 -177.5(5) . . . .
C10 C11 C12 S2 0.8(6) . . . .
C9 S2 C12 C11 -0.2(4) . . . .
C9 S2 C12 C13 178.4(4) . . . .
C14 N1 C13 N2 -0.1(6) . . . .
C14 N1 C13 C12 176.8(5) . . . .
C15 N2 C13 N1 2.8(6) . . . .
C16 N2 C13 N1 -173.8(5) . . . .
C15 N2 C13 C12 -173.9(5) . . . .
C16 N2 C13 C12 9.5(9) . . . .
C11 C12 C13 N1 170.5(5) . . . .
S2 C12 C13 N1 -7.7(6) . . . .
C11 C12 C13 N2 -13.0(9) . . . .
S2 C12 C13 N2 168.8(4) . . . .
C13 N1 C14 C14 175.5(7) . . . 3
C13 N1 C14 C15 -2.5(6) . . . .
C13 N2 C15 O1 175.2(5) . . . .
C16 N2 C15 O1 -7.9(8) . . . .
C13 N2 C15 C14 -3.9(5) . . . .
C16 N2 C15 C14 173.0(4) . . . .
C14 C14 C15 O1 7.1(11) 3 . . .
N1 C14 C15 O1 -174.9(6) . . . .
C14 C14 C15 N2 -174.0(7) 3 . . .
N1 C14 C15 N2 4.1(6) . . . .
C13 N2 C16 C17A 104.9(11) . . . .
C15 N2 C16 C17A -71.2(11) . . . .
C13 N2 C16 C17 72.1(7) . . . .
C15 N2 C16 C17 -104.0(6) . . . .
N2 C16 C17 C20 -155.9(7) . . . .
C17A C16 C17 C20 94.2(19) . . . .
N2 C16 C17 C18 68.4(8) . . . .
C17A C16 C17 C18 -41.5(16) . . . .
N2 C16 C17A C18A -62.1(18) . . . .
C17 C16 C17A C18A 21.7(12) . . . .
N2 C16 C17A C20A -167.9(16) . . . .
C17 C16 C17A C20A -84(2) . . . .
C20 C17 C18 C19 60.2(12) . . . .
C16 C17 C18 C19 -168.7(8) . . . .
C20A C17A C18A C19A -89(2) . . . .
C16 C17A C18A C19A 154(2) . . . .
C18 C17 C20 C21 64.0(12) . . . .
C16 C17 C20 C21 -66.2(11) . . . .
C18A C17A C20A C21A -108(4) . . . .
C16 C17A C20A C21A 2(5) . . . .
C17 C20 C21 C22 174.8(9) . . . .
C17A C20A C21A C22A -138(4) . . . .
C20 C21 C22 C23 168.2(11) . . . .
C20A C21A C22A C23A -159(3) . . . .
